data_7237695
loop_
_publ_author_name
'Shao, Tao'
'Liu, Tianyan'
'Liu, Hui'
'Zhang, Mingzhu'
'Shen, Yu'
'Gao, Awei'
'Tian, Xiaohe'
'Zhang, Qiong'
'Wu, Jieying'
'Tian, Yupeng'

_publ_section_title
;
 Identification of fatty liver disease at diverse stages using two-photon
 absorption of triphenylamine-based BODIPY analogues
;
_journal_issue 23
_journal_name_full 'Journal of Materials Chemistry B'
_journal_page_first 3704
_journal_paper_doi 10.1039/C9TB00421A
_journal_volume 7
_journal_year 2019
_chemical_formula_sum 'C18 H21 B F2 N2 O'
_chemical_formula_weight 330.18
_space_group_IT_number 19
_space_group_name_Hall 'P 2ac 2ab'
_space_group_name_H-M_alt 'P 21 21 21'
_symmetry_cell_setting orthorhombic
_symmetry_space_group_name_H-M 'P 21 21 21'
_atom_sites_solution_hydrogens geom
_atom_sites_solution_primary direct
_atom_sites_solution_secondary difmap
_audit_creation_method SHELXL-97
_audit_update_record
;
2016-12-01 deposited with the CCDC.	2019-05-03 downloaded from the CCDC.
;
_cell_angle_alpha 90.00
_cell_angle_beta 90.00
_cell_angle_gamma 90.00
_cell_formula_units_Z 4
_cell_length_a 7.863(2)
_cell_length_b 12.769(4)
_cell_length_c 16.939(5)
_cell_measurement_reflns_used 3190
_cell_measurement_temperature 296(2)
_cell_measurement_theta_max 21.8085
_cell_measurement_theta_min 2.404
_cell_volume 1700.7(9)
_computing_structure_refinement 'SHELXL-97 (Sheldrick, 1997)'
_computing_structure_solution 'SHELXS-97 (Sheldrick, 1990)'
_diffrn_ambient_temperature 296(2)
_diffrn_measured_fraction_theta_full 0.997
_diffrn_measured_fraction_theta_max 0.997
_diffrn_measurement_device_type 'Bruker Smart Apex CCD'
_diffrn_measurement_method 'phi and omega scans'
_diffrn_radiation_monochromator graphite
_diffrn_radiation_source 'fine-focus sealed tube'
_diffrn_radiation_type MoK\a
_diffrn_radiation_wavelength 0.71073
_diffrn_reflns_av_R_equivalents 0.0347
_diffrn_reflns_av_sigmaI/netI 0.0308
_diffrn_reflns_limit_h_max 9
_diffrn_reflns_limit_h_min -9
_diffrn_reflns_limit_k_max 15
_diffrn_reflns_limit_k_min -14
_diffrn_reflns_limit_l_max 20
_diffrn_reflns_limit_l_min -19
_diffrn_reflns_number 12087
_diffrn_reflns_theta_full 24.99
_diffrn_reflns_theta_max 24.99
_diffrn_reflns_theta_min 2.00
_exptl_absorpt_coefficient_mu 0.094
_exptl_crystal_colour yellow
_exptl_crystal_density_diffrn 1.290
_exptl_crystal_density_method 'not measured'
_exptl_crystal_description Block
_exptl_crystal_F_000 696
_exptl_crystal_size_max 0.30
_exptl_crystal_size_mid 0.26
_exptl_crystal_size_min 0.24
_refine_diff_density_max 0.138
_refine_diff_density_min -0.100
_refine_diff_density_rms 0.028
_refine_ls_abs_structure_details 'Flack H D (1983), Acta Cryst. A39, 876-881'
_refine_ls_abs_structure_Flack -0.4(8)
_refine_ls_extinction_coef 0.0166(15)
_refine_ls_extinction_expression Fc^*^=kFc[1+0.001xFc^2^\l^3^/sin(2\q)]^-1/4^
_refine_ls_extinction_method SHELXL
_refine_ls_goodness_of_fit_ref 1.201
_refine_ls_hydrogen_treatment mixed
_refine_ls_matrix_type full
_refine_ls_number_parameters 221
_refine_ls_number_reflns 2985
_refine_ls_number_restraints 0
_refine_ls_restrained_S_all 1.201
_refine_ls_R_factor_all 0.0463
_refine_ls_R_factor_gt 0.0356
_refine_ls_shift/su_max 0.000
_refine_ls_shift/su_mean 0.000
_refine_ls_structure_factor_coef Fsqd
_refine_ls_weighting_details 'calc w=1/[\s^2^(Fo^2^)+(0.0359P)^2^+0.0000P] where P=(Fo^2^+2Fc^2^)/3'
_refine_ls_weighting_scheme calc
_refine_ls_wR_factor_gt 0.0796
_refine_ls_wR_factor_ref 0.0831
_reflns_number_gt 2470
_reflns_number_total 2985
_reflns_threshold_expression >2sigma(I)
_cod_data_source_file c9tb00421a2.cif
_cod_data_source_block aai
_cod_original_cell_volume 1700.6(9)
_cod_original_sg_symbol_H-M P2(1)2(1)2(1)
_cod_database_code 7237695

loop_
_symmetry_equiv_pos_as_xyz
'x, y, z'
'-x+1/2, -y, z+1/2'
'-x, y+1/2, -z+1/2'
'x+1/2, -y+1/2, -z'

loop_
_atom_site_label
_atom_site_type_symbol
_atom_site_fract_x
_atom_site_fract_y
_atom_site_fract_z
_atom_site_U_iso_or_equiv
_atom_site_adp_type
_atom_site_occupancy
_atom_site_symmetry_multiplicity
_atom_site_calc_flag
_atom_site_refinement_flags
C6 C 0.0552(2) 0.82019(14) 0.54183(10) 0.0467(4) Uani 1 1 d .
H6 H 0.1124 0.7631 0.5205 0.056 Uiso 1 1 calc R
C8 C -0.0377(2) 0.91769(13) 0.65660(10) 0.0422(4) Uani 1 1 d .
C7 C 0.0395(2) 0.82913(13) 0.62193(10) 0.0429(4) Uani 1 1 d .
C11 C -0.0413(2) 0.92739(13) 0.73880(10) 0.0448(5) Uani 1 1 d .
H11 H -0.0806 0.9897 0.7606 0.054 Uiso 1 1 calc R
C5 C -0.0144(2) 0.89668(14) 0.49126(10) 0.0453(4) Uani 1 1 d .
C9 C -0.1052(2) 0.99380(14) 0.60581(11) 0.0513(5) Uani 1 1 d .
H9 H -0.1567 1.0529 0.6273 0.062 Uiso 1 1 calc R
C10 C -0.0975(2) 0.98343(15) 0.52609(11) 0.0539(5) Uani 1 1 d .
H10 H -0.1474 1.0339 0.4940 0.065 Uiso 1 1 calc R
C12 C 0.0153(2) 0.87050(15) 0.87051(10) 0.0466(5) Uani 1 1 d .
C17 C 0.0762(3) 0.96296(16) 0.90053(11) 0.0582(5) Uani 1 1 d .
H17 H 0.1076 1.0167 0.8665 0.070 Uiso 1 1 calc R
C4 C -0.0995(3) 0.95395(16) 0.35812(11) 0.0590(5) Uani 1 1 d .
H4A H -0.2059 0.9719 0.3837 0.071 Uiso 1 1 calc R
H4B H -0.1263 0.9136 0.3112 0.071 Uiso 1 1 calc R
C16 C 0.0911(3) 0.97654(19) 0.98094(12) 0.0656(6) Uani 1 1 d .
H16 H 0.1323 1.0398 1.0003 0.079 Uiso 1 1 calc R
C13 C -0.0341(3) 0.79275(16) 0.92207(11) 0.0658(6) Uani 1 1 d .
H13 H -0.0775 0.7301 0.9027 0.079 Uiso 1 1 calc R
C15 C 0.0463(2) 0.89842(18) 1.03351(11) 0.0592(5) Uani 1 1 d .
C14 C -0.0192(3) 0.80770(17) 1.00234(12) 0.0708(6) Uani 1 1 d .
H14 H -0.0546 0.7549 1.0364 0.085 Uiso 1 1 calc R
C18 C 0.0714(3) 0.9123(2) 1.12192(11) 0.0846(8) Uani 1 1 d .
H18A H 0.0032 0.9698 1.1401 0.127 Uiso 1 1 calc R
H18B H 0.1891 0.9264 1.1327 0.127 Uiso 1 1 calc R
H18C H 0.0377 0.8494 1.1488 0.127 Uiso 1 1 calc R
C2 C 0.1136(3) 0.81124(16) 0.37472(11) 0.0604(6) Uani 1 1 d .
H2A H 0.2122 0.8008 0.4082 0.072 Uiso 1 1 calc R
H2B H 0.1532 0.8387 0.3246 0.072 Uiso 1 1 calc R
C1 C 0.0288(3) 0.70751(19) 0.36093(14) 0.0836(7) Uani 1 1 d .
H1A H -0.0107 0.6798 0.4103 0.125 Uiso 1 1 calc R
H1B H 0.1088 0.6597 0.3378 0.125 Uiso 1 1 calc R
H1C H -0.0660 0.7167 0.3258 0.125 Uiso 1 1 calc R
C3 C -0.0104(3) 1.05387(19) 0.33347(14) 0.0854(7) Uani 1 1 d .
H3A H 0.0216 1.0928 0.3796 0.128 Uiso 1 1 calc R
H3B H -0.0859 1.0953 0.3017 0.128 Uiso 1 1 calc R
H3C H 0.0894 1.0369 0.3035 0.128 Uiso 1 1 calc R
N2 N 0.00836(18) 0.85241(11) 0.78665(8) 0.0442(4) Uani 1 1 d .
N1 N 0.00067(19) 0.88861(12) 0.41175(8) 0.0534(4) Uani 1 1 d .
O1 O 0.10188(16) 0.75318(9) 0.66857(7) 0.0569(4) Uani 1 1 d .
B1 B 0.0635(3) 0.74365(17) 0.75115(13) 0.0493(5) Uani 1 1 d .
F2 F -0.06955(15) 0.67323(8) 0.76199(7) 0.0676(4) Uani 1 1 d .
F1 F 0.20586(15) 0.70852(9) 0.79013(6) 0.0663(4) Uani 1 1 d .

loop_
_atom_site_aniso_label
_atom_site_aniso_U_11
_atom_site_aniso_U_22
_atom_site_aniso_U_33
_atom_site_aniso_U_23
_atom_site_aniso_U_13
_atom_site_aniso_U_12
C6 0.0529(10) 0.0424(11) 0.0449(11) -0.0030(9) 0.0034(9) 0.0088(9)
C8 0.0484(10) 0.0376(10) 0.0407(10) 0.0007(8) 0.0030(8) 0.0007(8)
C7 0.0469(10) 0.0375(10) 0.0444(11) 0.0006(9) 0.0001(8) 0.0021(8)
C11 0.0495(11) 0.0349(10) 0.0500(11) -0.0010(8) 0.0077(8) -0.0003(9)
C5 0.0494(10) 0.0448(11) 0.0418(11) 0.0008(9) 0.0012(8) -0.0001(9)
C9 0.0644(12) 0.0398(10) 0.0497(11) -0.0001(9) 0.0047(9) 0.0108(10)
C10 0.0653(12) 0.0451(11) 0.0513(12) 0.0072(9) -0.0012(10) 0.0120(10)
C12 0.0516(11) 0.0450(11) 0.0433(11) -0.0001(9) 0.0025(8) 0.0003(9)
C17 0.0654(12) 0.0573(12) 0.0518(12) -0.0034(10) 0.0101(10) -0.0149(11)
C4 0.0671(13) 0.0648(13) 0.0450(11) 0.0030(10) -0.0092(10) 0.0045(11)
C16 0.0684(13) 0.0730(14) 0.0553(13) -0.0148(11) 0.0043(10) -0.0160(12)
C13 0.0969(17) 0.0523(12) 0.0480(12) 0.0018(10) -0.0002(12) -0.0092(12)
C15 0.0603(12) 0.0731(15) 0.0442(12) -0.0049(11) -0.0018(10) 0.0114(12)
C14 0.1038(18) 0.0615(14) 0.0470(12) 0.0118(11) 0.0008(12) -0.0018(14)
C18 0.0918(16) 0.110(2) 0.0523(14) -0.0108(13) -0.0069(12) 0.0195(16)
C2 0.0610(13) 0.0736(14) 0.0466(12) -0.0038(11) 0.0026(9) 0.0064(12)
C1 0.0857(17) 0.0774(17) 0.0876(17) -0.0267(14) -0.0077(14) 0.0103(14)
C3 0.1074(19) 0.0768(16) 0.0719(15) 0.0226(13) -0.0164(15) -0.0025(15)
N2 0.0522(9) 0.0416(9) 0.0386(8) 0.0007(7) 0.0035(7) -0.0014(7)
N1 0.0656(10) 0.0528(10) 0.0417(10) -0.0016(7) -0.0016(8) 0.0089(9)
O1 0.0799(9) 0.0459(7) 0.0450(8) 0.0029(6) 0.0032(7) 0.0216(7)
B1 0.0576(13) 0.0425(12) 0.0479(13) 0.0021(10) 0.0006(11) 0.0058(11)
F2 0.0857(8) 0.0477(7) 0.0694(7) -0.0030(6) 0.0055(6) -0.0140(6)
F1 0.0728(7) 0.0706(8) 0.0555(7) 0.0066(6) -0.0024(6) 0.0229(6)

loop_
_atom_type_symbol
_atom_type_description
_atom_type_scat_dispersion_real
_atom_type_scat_dispersion_imag
_atom_type_scat_source
C C 0.0033 0.0016 'International Tables Vol C Tables 4.2.6.8 and 6.1.1.4'
H H 0.0000 0.0000 'International Tables Vol C Tables 4.2.6.8 and 6.1.1.4'
B B 0.0013 0.0007 'International Tables Vol C Tables 4.2.6.8 and 6.1.1.4'
N N 0.0061 0.0033 'International Tables Vol C Tables 4.2.6.8 and 6.1.1.4'
O O 0.0106 0.0060 'International Tables Vol C Tables 4.2.6.8 and 6.1.1.4'
F F 0.0171 0.0103 'International Tables Vol C Tables 4.2.6.8 and 6.1.1.4'

loop_
_geom_angle_atom_site_label_1
_geom_angle_atom_site_label_2
_geom_angle_atom_site_label_3
_geom_angle
C7 C6 C5 120.67(16)
C11 C8 C9 122.81(16)
C11 C8 C7 119.60(16)
C9 C8 C7 117.58(16)
O1 C7 C6 119.35(15)
O1 C7 C8 119.39(15)
C6 C7 C8 121.24(16)
N2 C11 C8 122.95(16)
N1 C5 C6 121.13(16)
N1 C5 C10 120.93(16)
C6 C5 C10 117.93(15)
C10 C9 C8 121.69(18)
C9 C10 C5 120.77(17)
C17 C12 C13 118.91(17)
C17 C12 N2 121.12(16)
C13 C12 N2 119.93(17)
C12 C17 C16 120.29(19)
N1 C4 C3 113.77(17)
C17 C16 C15 121.6(2)
C14 C13 C12 120.1(2)
C14 C15 C16 117.16(18)
C14 C15 C18 121.7(2)
C16 C15 C18 121.1(2)
C15 C14 C13 121.9(2)
N1 C2 C1 113.03(17)
C11 N2 C12 120.19(15)
C11 N2 B1 119.28(14)
C12 N2 B1 120.52(15)
C5 N1 C4 121.76(16)
C5 N1 C2 121.87(16)
C4 N1 C2 116.34(15)
C7 O1 B1 123.86(14)
F1 B1 F2 109.75(16)
F1 B1 O1 108.94(17)
F2 B1 O1 109.94(17)
F1 B1 N2 109.19(17)
F2 B1 N2 108.20(16)
O1 B1 N2 110.80(15)

loop_
_geom_bond_atom_site_label_1
_geom_bond_atom_site_label_2
_geom_bond_distance
C6 C7 1.367(2)
C6 C5 1.410(2)
C8 C11 1.398(2)
C8 C9 1.402(2)
C8 C7 1.411(2)
C7 O1 1.3436(19)
C11 N2 1.314(2)
C5 N1 1.356(2)
C5 C10 1.415(3)
C9 C10 1.358(2)
C12 C17 1.372(3)
C12 C13 1.378(3)
C12 N2 1.440(2)
C17 C16 1.378(3)
C4 N1 1.463(2)
C4 C3 1.514(3)
C16 C15 1.383(3)
C13 C14 1.378(3)
C15 C14 1.373(3)
C15 C18 1.521(3)
C2 N1 1.469(2)
C2 C1 1.501(3)
N2 B1 1.574(3)
O1 B1 1.436(3)
B1 F1 1.375(2)
B1 F2 1.392(2)
